data_7101822
loop_
_publ_author_name
'Hua, Guoxiong'
'Li, Yang'
'Slawin, Alexandra M Z'
'Woollins, J Derek'

_publ_section_title
;
 Unexpected four- and eight-membered organo P-Se heterocycles.
;
_journal_issue 14
_journal_name_full 'Chemical communications (Cambridge, England)'
_journal_page_first 1465
_journal_page_last 1467
_journal_paper_doi 10.1039/b617418c
_journal_year 2007
_chemical_formula_moiety 'C28 H20 P2 Se6,C H Cl3'
_chemical_formula_sum 'C29 H21 Cl3 P2 Se6'
_chemical_formula_weight 1011.51
_chemical_name_systematic
;
?
;
_space_group_IT_number 14
_symmetry_cell_setting monoclinic
_symmetry_space_group_name_Hall '-P 2ybc'
_symmetry_space_group_name_H-M 'P 1 21/c 1'
_atom_sites_solution_hydrogens geom
_atom_sites_solution_primary direct
_atom_sites_solution_secondary difmap
_audit_creation_method SHELXL-97
_cell_angle_alpha 90.00
_cell_angle_beta 95.309(3)
_cell_angle_gamma 90.00
_cell_formula_units_Z 4
_cell_length_a 13.3239(15)
_cell_length_b 13.9985(16)
_cell_length_c 17.2947(19)
_cell_measurement_reflns_used 7343
_cell_measurement_temperature 93(2)
_cell_measurement_theta_max 25.99
_cell_measurement_theta_min 1.75
_cell_volume 3211.9(6)
_computing_cell_refinement 'CrystalClear (Rigaku Corp., 2004)'
_computing_data_collection 'CrystalClear (Rigaku Corp., 2004)'
_computing_data_reduction 'CrystalClear (Rigaku Corp., 2004)'
_computing_molecular_graphics PLATON
_computing_publication_material 'Bruker SHELXTL'
_computing_structure_refinement 'SHELXL-97 (Sheldrick, 1997)'
_computing_structure_solution 'SHELXS-97 (Sheldrick, 1990)'
_diffrn_ambient_temperature 93(2)
_diffrn_detector_area_resol_mean 0.83
_diffrn_measured_fraction_theta_full 0.940
_diffrn_measured_fraction_theta_max 0.783
_diffrn_measurement_device_type CCD
_diffrn_measurement_method dtprofit.ref
_diffrn_radiation_monochromator confocal
_diffrn_radiation_source 'rotating anode'
_diffrn_radiation_type MoK\a
_diffrn_radiation_wavelength 0.71073
_diffrn_reflns_av_R_equivalents 0.1124
_diffrn_reflns_av_sigmaI/netI 0.0970
_diffrn_reflns_limit_h_max 14
_diffrn_reflns_limit_h_min -16
_diffrn_reflns_limit_k_max 16
_diffrn_reflns_limit_k_min -16
_diffrn_reflns_limit_l_max 16
_diffrn_reflns_limit_l_min -21
_diffrn_reflns_number 16397
_diffrn_reflns_theta_full 25.00
_diffrn_reflns_theta_max 27.66
_diffrn_reflns_theta_min 2.78
_exptl_absorpt_coefficient_mu 7.206
_exptl_absorpt_correction_T_max 0.7615
_exptl_absorpt_correction_T_min 0.4112
_exptl_absorpt_correction_type multi-scan
_exptl_crystal_colour Orange
_exptl_crystal_density_diffrn 2.092
_exptl_crystal_density_method 'not measured'
_exptl_crystal_description Needle
_exptl_crystal_F_000 1920
_exptl_crystal_size_max 0.15
_exptl_crystal_size_mid 0.10
_exptl_crystal_size_min 0.04
_refine_diff_density_max 0.949
_refine_diff_density_min -0.934
_refine_diff_density_rms 0.212
_refine_ls_extinction_method none
_refine_ls_goodness_of_fit_ref 1.090
_refine_ls_hydrogen_treatment constr
_refine_ls_matrix_type full
_refine_ls_number_parameters 356
_refine_ls_number_reflns 5871
_refine_ls_number_restraints 0
_refine_ls_restrained_S_all 1.090
_refine_ls_R_factor_all 0.1188
_refine_ls_R_factor_gt 0.0729
_refine_ls_shift/su_max 0.001
_refine_ls_shift/su_mean 0.000
_refine_ls_structure_factor_coef Fsqd
_refine_ls_weighting_details 'calc w=1/[\s^2^(Fo^2^)+(0.0274P)^2^+49.0100P] where P=(Fo^2^+2Fc^2^)/3'
_refine_ls_weighting_scheme calc
_refine_ls_wR_factor_gt 0.1181
_refine_ls_wR_factor_ref 0.1353
_reflns_number_gt 4081
_reflns_number_total 5871
_reflns_threshold_expression >2sigma(I)
_cod_data_source_file b617418c.txt
_cod_data_source_block p21c_2
_cod_depositor_comments
;
The following automatic conversions were performed:
'_symmetry_cell_setting' value 'Monoclinic' changed to 'monoclinic'
according to '/home/saulius/struct/CIF-dictionaries/cif_core.dic'
dictionary named 'cif_core.dic' version 2.4.1 from 2010-06-29.

Automatic conversion script
Id: cif_fix_enum 1527 2010-12-29 10:47:43Z saulius 
;
_cod_original_sg_symbol_H-M P2(1)/c
_cod_database_code 7101822

loop_
_symmetry_equiv_pos_as_xyz
'x, y, z'
'-x, y+1/2, -z+1/2'
'-x, -y, -z'
'x, -y-1/2, z-1/2'

loop_
_atom_site_label
_atom_site_type_symbol
_atom_site_fract_x
_atom_site_fract_y
_atom_site_fract_z
_atom_site_U_iso_or_equiv
_atom_site_adp_type
_atom_site_occupancy
_atom_site_symmetry_multiplicity
_atom_site_calc_flag
_atom_site_refinement_flags
Se1 Se 0.51797(8) 0.62983(7) 0.11798(6) 0.0197(2) Uani 1 1 d .
Se2 Se 0.62332(8) 0.48777(7) 0.28036(5) 0.0179(2) Uani 1 1 d .
Se3 Se 0.55143(8) 0.51911(8) 0.39616(5) 0.0217(3) Uani 1 1 d .
Se11 Se 0.17255(8) 0.50901(7) 0.58761(5) 0.0182(2) Uani 1 1 d .
Se12 Se 0.31744(8) 0.72394(7) 0.55852(5) 0.0174(2) Uani 1 1 d .
Se13 Se 0.42475(8) 0.71409(7) 0.45874(5) 0.0191(2) Uani 1 1 d .
P1 P 0.4850(2) 0.52893(17) 0.20286(13) 0.0138(5) Uani 1 1 d .
P11 P 0.2093(2) 0.61203(18) 0.50624(13) 0.0145(5) Uani 1 1 d .
C1 C 0.4284(8) 0.4205(7) 0.1622(5) 0.016(2) Uani 1 1 d .
C2 C 0.3926(8) 0.4137(7) 0.0850(5) 0.018(2) Uani 1 1 d .
H2 H 0.4010 0.4651 0.0504 0.022 Uiso 1 1 calc R
C3 C 0.3438(8) 0.3298(7) 0.0586(6) 0.023(2) Uani 1 1 d .
H3 H 0.3192 0.3245 0.0055 0.027 Uiso 1 1 calc R
C4 C 0.3306(8) 0.2544(8) 0.1083(6) 0.023(2) Uani 1 1 d .
H4 H 0.2947 0.1987 0.0906 0.028 Uiso 1 1 calc R
C5 C 0.3707(9) 0.2621(7) 0.1838(6) 0.022(2) Uani 1 1 d .
H5 H 0.3641 0.2100 0.2182 0.027 Uiso 1 1 calc R
C6 C 0.4200(9) 0.3424(8) 0.2112(6) 0.028(3) Uani 1 1 d .
H6 H 0.4486 0.3451 0.2635 0.033 Uiso 1 1 calc R
C7 C 0.4259(7) 0.5674(6) 0.3492(5) 0.0098(19) Uani 1 1 d .
C8 C 0.4007(8) 0.5725(7) 0.2720(5) 0.014(2) Uani 1 1 d .
C9 C 0.3037(8) 0.6147(7) 0.2373(5) 0.020(2) Uani 1 1 d .
C10 C 0.2893(9) 0.7138(7) 0.2437(6) 0.022(2) Uani 1 1 d .
H10 H 0.3407 0.7524 0.2694 0.027 Uiso 1 1 calc R
C11 C 0.2006(9) 0.7551(8) 0.2126(6) 0.029(3) Uani 1 1 d .
H11 H 0.1902 0.8218 0.2179 0.034 Uiso 1 1 calc R
C12 C 0.1260(9) 0.6986(8) 0.1734(6) 0.028(3) Uani 1 1 d .
H12 H 0.0650 0.7271 0.1517 0.033 Uiso 1 1 calc R
C13 C 0.1403(9) 0.6020(9) 0.1659(6) 0.033(3) Uani 1 1 d .
H13 H 0.0891 0.5640 0.1391 0.039 Uiso 1 1 calc R
C14 C 0.2297(8) 0.5591(8) 0.1976(5) 0.021(2) Uani 1 1 d .
H14 H 0.2397 0.4924 0.1919 0.025 Uiso 1 1 calc R
C15 C 0.3630(7) 0.6029(7) 0.4094(5) 0.015(2) Uani 1 1 d .
C16 C 0.2776(8) 0.5634(7) 0.4279(5) 0.017(2) Uani 1 1 d .
C17 C 0.2326(8) 0.4734(7) 0.3913(5) 0.017(2) Uani 1 1 d .
C18 C 0.2892(9) 0.3906(7) 0.3933(6) 0.024(2) Uani 1 1 d .
H18 H 0.3552 0.3905 0.4193 0.029 Uiso 1 1 calc R
C19 C 0.2508(9) 0.3069(8) 0.3578(6) 0.027(3) Uani 1 1 d .
H19 H 0.2910 0.2508 0.3571 0.032 Uiso 1 1 calc R
C20 C 0.1519(9) 0.3080(8) 0.3233(6) 0.027(3) Uani 1 1 d .
H20 H 0.1242 0.2518 0.2989 0.033 Uiso 1 1 calc R
C21 C 0.0937(9) 0.3894(8) 0.3240(6) 0.028(3) Uani 1 1 d .
H21 H 0.0258 0.3887 0.3017 0.034 Uiso 1 1 calc R
C22 C 0.1347(8) 0.4720(8) 0.3574(5) 0.023(2) Uani 1 1 d .
H22 H 0.0951 0.5285 0.3570 0.028 Uiso 1 1 calc R
C23 C 0.1024(8) 0.6757(7) 0.4627(5) 0.016(2) Uani 1 1 d .
C24 C 0.1078(9) 0.7308(8) 0.3959(6) 0.0259(17) Uani 1 1 d .
H24 H 0.1686 0.7317 0.3712 0.031 Uiso 1 1 calc R
C25 C 0.0288(8) 0.7824(8) 0.3661(6) 0.0259(17) Uani 1 1 d .
H25 H 0.0349 0.8193 0.3206 0.031 Uiso 1 1 calc R
C26 C -0.0594(8) 0.7835(8) 0.3990(6) 0.026(3) Uani 1 1 d .
H26 H -0.1137 0.8224 0.3781 0.032 Uiso 1 1 calc R
C27 C -0.0694(8) 0.7264(8) 0.4640(6) 0.024(2) Uani 1 1 d .
H27 H -0.1317 0.7246 0.4867 0.029 Uiso 1 1 calc R
C28 C 0.0098(8) 0.6736(8) 0.4950(6) 0.021(2) Uani 1 1 d .
H28 H 0.0024 0.6348 0.5391 0.025 Uiso 1 1 calc R
C29 C 0.2066(9) 1.0229(9) 0.3861(7) 0.036(3) Uani 1 1 d .
H29 H 0.2520 1.0800 0.3885 0.02(3) Uiso 1 1 calc R
Cl1 Cl 0.1261(3) 1.0344(3) 0.4612(2) 0.0651(12) Uani 1 1 d .
Cl2 Cl 0.1328(2) 1.0258(2) 0.29554(17) 0.0364(7) Uani 1 1 d .
Cl3 Cl 0.2819(3) 0.9225(2) 0.39654(18) 0.0388(7) Uani 1 1 d .

loop_
_atom_site_aniso_label
_atom_site_aniso_U_11
_atom_site_aniso_U_22
_atom_site_aniso_U_33
_atom_site_aniso_U_23
_atom_site_aniso_U_13
_atom_site_aniso_U_12
Se1 0.0209(6) 0.0215(5) 0.0169(5) 0.0080(4) 0.0021(4) 0.0007(4)
Se2 0.0172(5) 0.0232(5) 0.0132(4) 0.0011(4) 0.0014(4) 0.0061(4)
Se3 0.0186(6) 0.0355(6) 0.0107(4) 0.0017(4) -0.0001(4) 0.0094(5)
Se11 0.0217(6) 0.0191(5) 0.0137(4) 0.0035(4) 0.0016(4) -0.0003(4)
Se12 0.0186(6) 0.0198(5) 0.0139(4) -0.0043(4) 0.0018(4) -0.0017(4)
Se13 0.0211(6) 0.0201(5) 0.0164(5) -0.0042(4) 0.0033(4) -0.0055(4)
P1 0.0175(14) 0.0139(12) 0.0098(10) 0.0019(9) 0.0006(10) 0.0006(10)
P11 0.0165(14) 0.0170(13) 0.0102(11) -0.0004(9) 0.0018(10) 0.0002(10)
C1 0.022(6) 0.014(5) 0.015(4) -0.005(4) 0.008(4) 0.004(4)
C2 0.017(6) 0.029(6) 0.010(4) 0.005(4) 0.006(4) 0.005(4)
C3 0.026(7) 0.025(6) 0.016(5) -0.004(4) -0.003(4) 0.000(5)
C4 0.021(6) 0.025(6) 0.023(5) -0.006(4) -0.005(4) -0.004(5)
C5 0.034(7) 0.010(5) 0.024(5) 0.000(4) 0.007(5) 0.000(5)
C6 0.031(7) 0.033(6) 0.019(5) 0.000(5) 0.005(5) -0.001(5)
C7 0.014(5) 0.011(5) 0.005(4) -0.002(3) 0.002(4) 0.000(4)
C8 0.018(5) 0.016(5) 0.011(4) 0.001(4) 0.009(4) 0.004(4)
C9 0.020(6) 0.023(6) 0.015(5) 0.004(4) -0.004(4) 0.005(4)
C10 0.033(7) 0.013(5) 0.022(5) 0.008(4) 0.004(5) 0.003(5)
C11 0.037(7) 0.023(6) 0.028(6) 0.006(5) 0.015(5) 0.013(5)
C12 0.031(7) 0.040(7) 0.014(5) 0.020(5) 0.009(5) 0.021(5)
C13 0.028(7) 0.057(8) 0.012(5) 0.004(5) -0.009(5) 0.006(6)
C14 0.023(6) 0.027(6) 0.014(5) 0.004(4) 0.003(4) 0.000(5)
C15 0.013(5) 0.019(5) 0.011(4) 0.007(4) -0.002(4) -0.001(4)
C16 0.020(6) 0.028(6) 0.005(4) 0.002(4) 0.000(4) 0.002(4)
C17 0.024(6) 0.017(5) 0.009(4) 0.001(4) 0.001(4) -0.007(4)
C18 0.035(7) 0.015(5) 0.023(5) 0.005(4) 0.002(5) 0.004(5)
C19 0.029(7) 0.022(6) 0.029(6) 0.004(5) 0.005(5) 0.001(5)
C20 0.037(7) 0.030(6) 0.017(5) -0.004(4) 0.010(5) -0.005(5)
C21 0.027(7) 0.035(7) 0.023(5) -0.008(5) 0.001(5) -0.009(5)
C22 0.023(6) 0.031(6) 0.016(5) -0.010(4) 0.007(4) 0.001(5)
C23 0.024(6) 0.016(5) 0.009(4) -0.004(4) 0.002(4) -0.008(4)
C24 0.022(4) 0.033(4) 0.025(4) 0.016(3) 0.010(3) 0.002(3)
C25 0.022(4) 0.033(4) 0.025(4) 0.016(3) 0.010(3) 0.002(3)
C26 0.021(6) 0.028(6) 0.029(6) 0.009(5) -0.004(5) 0.014(5)
C27 0.020(6) 0.027(6) 0.027(5) 0.000(5) 0.008(5) 0.001(5)
C28 0.023(6) 0.025(6) 0.015(5) 0.001(4) -0.001(4) 0.004(5)
C29 0.021(6) 0.042(7) 0.047(7) -0.012(6) 0.010(6) -0.009(6)
Cl1 0.050(2) 0.108(3) 0.0403(18) -0.030(2) 0.0173(17) -0.010(2)
Cl2 0.0348(18) 0.0403(17) 0.0345(15) -0.0006(13) 0.0044(13) 0.0031(14)
Cl3 0.046(2) 0.0303(16) 0.0398(16) 0.0054(13) 0.0005(14) -0.0023(14)

loop_
_atom_type_symbol
_atom_type_description
_atom_type_scat_dispersion_real
_atom_type_scat_dispersion_imag
_atom_type_scat_source
C C 0.0033 0.0016 'International Tables Vol C Tables 4.2.6.8 and 6.1.1.4'
H H 0.0000 0.0000 'International Tables Vol C Tables 4.2.6.8 and 6.1.1.4'
P P 0.1023 0.0942 'International Tables Vol C Tables 4.2.6.8 and 6.1.1.4'
Cl Cl 0.1484 0.1585 'International Tables Vol C Tables 4.2.6.8 and 6.1.1.4'
Se Se -0.0929 2.2259 'International Tables Vol C Tables 4.2.6.8 and 6.1.1.4'

loop_
_geom_angle_atom_site_label_1
_geom_angle_atom_site_label_2
_geom_angle_atom_site_label_3
_geom_angle
P1 Se2 Se3 94.83(8)
C7 Se3 Se2 96.6(3)
P11 Se12 Se13 94.27(8)
C15 Se13 Se12 96.3(3)
C1 P1 C8 106.1(5)
C1 P1 Se1 113.4(3)
C8 P1 Se1 114.4(3)
C1 P1 Se2 107.8(3)
C8 P1 Se2 102.4(3)
Se1 P1 Se2 111.91(12)
C23 P11 C16 107.7(4)
C23 P11 Se11 113.5(3)
C16 P11 Se11 113.7(3)
C23 P11 Se12 106.1(3)
C16 P11 Se12 102.2(3)
Se11 P11 Se12 112.75(11)
C2 C1 C6 119.6(9)
C2 C1 P1 122.0(8)
C6 C1 P1 118.4(7)
C1 C2 C3 118.9(9)
C1 C2 H2 120.5
C3 C2 H2 120.5
C4 C3 C2 121.3(9)
C4 C3 H3 119.3
C2 C3 H3 119.3
C5 C4 C3 118.2(9)
C5 C4 H4 120.9
C3 C4 H4 120.9
C6 C5 C4 121.9(10)
C6 C5 H5 119.1
C4 C5 H5 119.1
C5 C6 C1 119.9(9)
C5 C6 H6 120.0
C1 C6 H6 120.0
C8 C7 C15 124.9(8)
C8 C7 Se3 124.5(7)
C15 C7 Se3 110.5(6)
C7 C8 C9 123.0(9)
C7 C8 P1 121.4(7)
C9 C8 P1 115.6(6)
C14 C9 C10 119.8(10)
C14 C9 C8 121.7(9)
C10 C9 C8 118.5(9)
C11 C10 C9 120.0(10)
C11 C10 H10 120.0
C9 C10 H10 120.0
C10 C11 C12 119.9(10)
C10 C11 H11 120.1
C12 C11 H11 120.1
C13 C12 C11 120.3(10)
C13 C12 H12 119.8
C11 C12 H12 119.8
C12 C13 C14 120.4(11)
C12 C13 H13 119.8
C14 C13 H13 119.8
C9 C14 C13 119.6(10)
C9 C14 H14 120.2
C13 C14 H14 120.2
C16 C15 C7 125.6(9)
C16 C15 Se13 124.7(8)
C7 C15 Se13 109.7(7)
C15 C16 C17 124.2(9)
C15 C16 P11 121.2(8)
C17 C16 P11 114.5(7)
C22 C17 C18 119.4(9)
C22 C17 C16 120.9(9)
C18 C17 C16 119.7(9)
C17 C18 C19 121.1(10)
C17 C18 H18 119.5
C19 C18 H18 119.5
C20 C19 C18 118.1(10)
C20 C19 H19 121.0
C18 C19 H19 121.0
C21 C20 C19 121.0(10)
C21 C20 H20 119.5
C19 C20 H20 119.5
C20 C21 C22 119.6(11)
C20 C21 H21 120.2
C22 C21 H21 120.2
C17 C22 C21 120.8(10)
C17 C22 H22 119.6
C21 C22 H22 119.6
C24 C23 C28 117.2(10)
C24 C23 P11 121.6(8)
C28 C23 P11 121.2(7)
C25 C24 C23 121.2(11)
C25 C24 H24 119.4
C23 C24 H24 119.4
C24 C25 C26 121.7(10)
C24 C25 H25 119.1
C26 C25 H25 119.1
C25 C26 C27 119.0(10)
C25 C26 H26 120.5
C27 C26 H26 120.5
C28 C27 C26 120.0(11)
C28 C27 H27 120.0
C26 C27 H27 120.0
C27 C28 C23 120.8(10)
C27 C28 H28 119.6
C23 C28 H28 119.6
Cl3 C29 Cl1 112.6(7)
Cl3 C29 Cl2 112.4(7)
Cl1 C29 Cl2 108.8(7)
Cl3 C29 H29 107.6
Cl1 C29 H29 107.6
Cl2 C29 H29 107.6

loop_
_geom_bond_atom_site_label_1
_geom_bond_atom_site_label_2
_geom_bond_distance
Se1 P1 2.113(3)
Se2 P1 2.252(3)
Se2 Se3 2.3401(14)
Se3 C7 1.914(9)
Se11 P11 2.104(3)
Se12 P11 2.260(3)
Se12 Se13 2.3447(15)
Se13 C15 1.923(9)
P1 C1 1.807(10)
P1 C8 1.821(10)
P11 C23 1.787(10)
P11 C16 1.833(10)
C1 C2 1.378(12)
C1 C6 1.394(14)
C2 C3 1.399(15)
C2 H2 0.9500
C3 C4 1.383(15)
C3 H3 0.9500
C4 C5 1.368(14)
C4 H4 0.9500
C5 C6 1.365(15)
C5 H5 0.9500
C6 H6 0.9500
C7 C8 1.348(12)
C7 C15 1.480(13)
C8 C9 1.496(13)
C9 C14 1.387(14)
C9 C10 1.406(14)
C10 C11 1.379(15)
C10 H10 0.9500
C11 C12 1.396(17)
C11 H11 0.9500
C12 C13 1.373(17)
C12 H12 0.9500
C13 C14 1.400(15)
C13 H13 0.9500
C14 H14 0.9500
C15 C16 1.331(14)
C16 C17 1.509(14)
C17 C22 1.380(14)
C17 C18 1.382(14)
C18 C19 1.398(15)
C18 H18 0.9500
C19 C20 1.396(16)
C19 H19 0.9500
C20 C21 1.379(16)
C20 H20 0.9500
C21 C22 1.382(15)
C21 H21 0.9500
C22 H22 0.9500
C23 C24 1.395(13)
C23 C28 1.401(15)
C24 C25 1.341(15)
C24 H24 0.9500
C25 C26 1.352(16)
C25 H25 0.9500
C26 C27 1.397(15)
C26 H26 0.9500
C27 C28 1.357(15)
C27 H27 0.9500
C28 H28 0.9500
C29 Cl3 1.726(13)
C29 Cl1 1.767(13)
C29 Cl2 1.771(12)
C29 H29 1.0000

loop_
_geom_torsion_atom_site_label_1
_geom_torsion_atom_site_label_2
_geom_torsion_atom_site_label_3
_geom_torsion_atom_site_label_4
_geom_torsion
P1 Se2 Se3 C7 -3.8(3)
P11 Se12 Se13 C15 -9.5(3)
Se3 Se2 P1 C1 -106.9(3)
Se3 Se2 P1 C8 4.7(3)
Se3 Se2 P1 Se1 127.75(10)
Se13 Se12 P11 C23 -103.0(3)
Se13 Se12 P11 C16 9.8(3)
Se13 Se12 P11 Se11 132.27(11)
C8 P1 C1 C2 114.1(9)
Se1 P1 C1 C2 -12.3(10)
Se2 P1 C1 C2 -136.7(8)
C8 P1 C1 C6 -65.0(9)
Se1 P1 C1 C6 168.6(8)
Se2 P1 C1 C6 44.2(9)
C6 C1 C2 C3 3.3(15)
P1 C1 C2 C3 -175.8(8)
C1 C2 C3 C4 0.3(16)
C2 C3 C4 C5 -2.9(17)
C3 C4 C5 C6 2.0(17)
C4 C5 C6 C1 1.6(18)
C2 C1 C6 C5 -4.2(17)
P1 C1 C6 C5 174.9(9)
Se2 Se3 C7 C8 1.9(8)
Se2 Se3 C7 C15 -175.1(6)
C15 C7 C8 C9 -0.6(15)
Se3 C7 C8 C9 -177.2(7)
C15 C7 C8 P1 178.6(7)
Se3 C7 C8 P1 2.1(12)
C1 P1 C8 C7 108.0(9)
Se1 P1 C8 C7 -126.2(7)
Se2 P1 C8 C7 -4.9(9)
C1 P1 C8 C9 -72.7(8)
Se1 P1 C8 C9 53.1(8)
Se2 P1 C8 C9 174.4(7)
C7 C8 C9 C14 -112.7(11)
P1 C8 C9 C14 68.0(12)
C7 C8 C9 C10 69.2(14)
P1 C8 C9 C10 -110.1(9)
C14 C9 C10 C11 2.1(16)
C8 C9 C10 C11 -179.7(10)
C9 C10 C11 C12 -1.4(16)
C10 C11 C12 C13 0.4(16)
C11 C12 C13 C14 0.0(17)
C10 C9 C14 C13 -1.7(15)
C8 C9 C14 C13 -179.8(10)
C12 C13 C14 C9 0.6(16)
C8 C7 C15 C16 71.4(14)
Se3 C7 C15 C16 -111.7(9)
C8 C7 C15 Se13 -109.8(9)
Se3 C7 C15 Se13 67.2(7)
Se12 Se13 C15 C16 8.4(8)
Se12 Se13 C15 C7 -170.5(5)
C7 C15 C16 C17 1.8(15)
Se13 C15 C16 C17 -176.9(7)
C7 C15 C16 P11 177.7(7)
Se13 C15 C16 P11 -1.1(12)
C23 P11 C16 C15 104.2(8)
Se11 P11 C16 C15 -129.1(7)
Se12 P11 C16 C15 -7.3(8)
C23 P11 C16 C17 -79.6(8)
Se11 P11 C16 C17 47.1(7)
Se12 P11 C16 C17 168.9(6)
C15 C16 C17 C22 -125.4(11)
P11 C16 C17 C22 58.5(11)
C15 C16 C17 C18 56.1(13)
P11 C16 C17 C18 -120.0(9)
C22 C17 C18 C19 3.6(16)
C16 C17 C18 C19 -177.8(9)
C17 C18 C19 C20 -3.0(16)
C18 C19 C20 C21 0.2(17)
C19 C20 C21 C22 1.9(17)
C18 C17 C22 C21 -1.4(15)
C16 C17 C22 C21 -180.0(9)
C20 C21 C22 C17 -1.3(16)
C16 P11 C23 C24 -38.6(10)
Se11 P11 C23 C24 -165.5(7)
Se12 P11 C23 C24 70.2(8)
C16 P11 C23 C28 142.4(8)
Se11 P11 C23 C28 15.6(9)
Se12 P11 C23 C28 -108.7(8)
C28 C23 C24 C25 2.6(16)
P11 C23 C24 C25 -176.4(9)
C23 C24 C25 C26 -0.1(18)
C24 C25 C26 C27 -2.4(18)
C25 C26 C27 C28 2.3(16)
C26 C27 C28 C23 0.3(16)
C24 C23 C28 C27 -2.7(15)
P11 C23 C28 C27 176.3(8)
